data_7710653
loop_
_publ_author_name
'Horrer, G\"unther'
'Mann, Sophie'
'Krummenacher, Ivo'
'Braunschweig, Holger'
'Radius, Udo'

_publ_section_title
;
 N-Heterocyclic Carbene and Cyclic (Alkyl)(amino)carbene Complexes of
 Vanadium(III) and Vanadium(V)
;
_journal_name_full 'Dalton Transactions'
_journal_paper_doi 10.1039/D2DT01250B
_journal_year 2022
_chemical_formula_moiety 'C20 H31 Cl3 N V'
_chemical_formula_sum 'C20 H31 Cl3 N V'
_chemical_formula_weight 442.75
_space_group_crystal_system orthorhombic
_space_group_IT_number 61
_space_group_name_Hall '-P 2ac 2ab'
_space_group_name_H-M_alt 'P b c a'
_atom_sites_solution_hydrogens geom
_atom_sites_solution_primary dual
_atom_sites_solution_secondary difmap
_audit_creation_method SHELXL-2018/3
_audit_update_record
;
2022-04-21 deposited with the CCDC.	2022-07-01 downloaded from the CCDC.
;
_cell_angle_alpha 90
_cell_angle_beta 90
_cell_angle_gamma 90
_cell_formula_units_Z 8
_cell_length_a 16.29770(10)
_cell_length_b 16.19570(10)
_cell_length_c 16.93340(10)
_cell_measurement_reflns_used 15758
_cell_measurement_temperature 100(2)
_cell_measurement_theta_max 76.6420
_cell_measurement_theta_min 4.6600
_cell_volume 4469.62(5)
_computing_cell_refinement 'CrysAlisPro 1.171.40.53 (Rigaku OD, 2019)'
_computing_data_collection 'CrysAlisPro 1.171.40.53 (Rigaku OD, 2019)'
_computing_data_reduction 'CrysAlisPro 1.171.40.53 (Rigaku OD, 2019)'
_computing_molecular_graphics 'ShelXLe (Huebschle et all, 2011)'
_computing_publication_material 'SHELXL-2014/6 (Sheldrick, 2014)'
_computing_structure_refinement 'SHELXL-2018/3 (Sheldrick, 2018)'
_computing_structure_solution 'SHELXT 2014/5 (Sheldrick, 2014)'
_diffrn_ambient_temperature 100(2)
_diffrn_detector_area_resol_mean 10.0000
_diffrn_measured_fraction_theta_full 0.992
_diffrn_measured_fraction_theta_max 0.992
_diffrn_measurement_device_type 'XtaLAB Synergy, Dualflex, HyPix'
_diffrn_measurement_method '\w scans'
_diffrn_radiation_type CuK\a
_diffrn_radiation_wavelength 1.54184
_diffrn_reflns_av_R_equivalents 0.0245
_diffrn_reflns_av_unetI/netI 0.0166
_diffrn_reflns_Laue_measured_fraction_full 0.992
_diffrn_reflns_Laue_measured_fraction_max 0.992
_diffrn_reflns_limit_h_max 16
_diffrn_reflns_limit_h_min -20
_diffrn_reflns_limit_k_max 19
_diffrn_reflns_limit_k_min -19
_diffrn_reflns_limit_l_max 20
_diffrn_reflns_limit_l_min -11
_diffrn_reflns_number 22145
_diffrn_reflns_point_group_measured_fraction_full 0.992
_diffrn_reflns_point_group_measured_fraction_max 0.992
_diffrn_reflns_theta_full 72.000
_diffrn_reflns_theta_max 72.103
_diffrn_reflns_theta_min 4.651
_diffrn_source 'micro-focus sealed X-ray tube'
_exptl_absorpt_coefficient_mu 7.018
_exptl_absorpt_correction_T_max 1.00000
_exptl_absorpt_correction_T_min 0.65461
_exptl_absorpt_correction_type multi-scan
_exptl_absorpt_process_details
;
CrysAlisPro 1.171.41.93a (Rigaku Oxford Diffraction, 2020)
Numerical absorption correction based on gaussian integration over
a multifaceted crystal model
Empirical absorption correction using spherical harmonics,
implemented in SCALE3 ABSPACK scaling algorithm.
;
_exptl_crystal_colour 'clear dark blue'
_exptl_crystal_density_diffrn 1.316
_exptl_crystal_description plate
_exptl_crystal_F_000 1856
_exptl_crystal_size_max 0.172
_exptl_crystal_size_mid 0.117
_exptl_crystal_size_min 0.080
_refine_diff_density_max 0.356
_refine_diff_density_min -0.299
_refine_diff_density_rms 0.050
_refine_ls_extinction_method none
_refine_ls_goodness_of_fit_ref 1.055
_refine_ls_hydrogen_treatment constr
_refine_ls_matrix_type full
_refine_ls_number_parameters 234
_refine_ls_number_reflns 4365
_refine_ls_number_restraints 0
_refine_ls_restrained_S_all 1.055
_refine_ls_R_factor_all 0.0271
_refine_ls_R_factor_gt 0.0256
_refine_ls_shift/su_max 0.001
_refine_ls_shift/su_mean 0.000
_refine_ls_structure_factor_coef Fsqd
_refine_ls_weighting_details 'w=1/[\s^2^(Fo^2^)+(0.0402P)^2^+1.9257P] where P=(Fo^2^+2Fc^2^)/3'
_refine_ls_weighting_scheme calc
_refine_ls_wR_factor_gt 0.0687
_refine_ls_wR_factor_ref 0.0699
_reflns_Friedel_coverage 0.000
_reflns_number_gt 4149
_reflns_number_total 4365
_reflns_threshold_expression 'I > 2\s(I)'
_cod_data_source_file d2dt01250b2.cif
_cod_data_source_block compound_1
_cod_database_code 7710653
_shelx_shelxl_version_number 2018/3
_shelx_space_group_comment
;
The symmetry employed for this shelxl refinement is uniquely defined
by the following loop, which should always be used as a source of
symmetry information in preference to the above space-group names.
They are only intended as comments.
;

loop_
_space_group_symop_operation_xyz
'x, y, z'
'-x+1/2, -y, z+1/2'
'-x, y+1/2, -z+1/2'
'x+1/2, -y+1/2, -z'
'-x, -y, -z'
'x-1/2, y, -z-1/2'
'x, -y-1/2, z-1/2'
'-x-1/2, y-1/2, z'

loop_
_atom_site_label
_atom_site_type_symbol
_atom_site_fract_x
_atom_site_fract_y
_atom_site_fract_z
_atom_site_U_iso_or_equiv
_atom_site_adp_type
_atom_site_occupancy
_atom_site_site_symmetry_order
_atom_site_calc_flag
_atom_site_refinement_flags_posn
_atom_site_refinement_flags_adp
_atom_site_refinement_flags_occupancy
_atom_site_disorder_assembly
_atom_site_disorder_group
V1_1 V 0.49952(2) 0.20694(2) 0.60803(2) 0.01476(8) Uani 1 1 d . . . . .
Cl2_1 Cl 0.52010(2) 0.10830(2) 0.52058(2) 0.02713(10) Uani 1 1 d . . . . .
Cl3_1 Cl 0.56516(2) 0.32149(2) 0.57521(2) 0.02172(9) Uani 1 1 d . . . . .
Cl4_1 Cl 0.53446(2) 0.17324(2) 0.73056(2) 0.02555(10) Uani 1 1 d . . . . .
C5_2 C 0.37070(8) 0.21394(8) 0.62326(7) 0.0138(3) Uani 1 1 d . . . . .
C6_2 C 0.23655(8) 0.26484(8) 0.65764(8) 0.0167(3) Uani 1 1 d . . . . .
C7_2 C 0.23943(8) 0.17182(8) 0.67390(9) 0.0205(3) Uani 1 1 d . . . . .
H7A_2 H 0.189611 0.144721 0.652767 0.025 Uiso 1 1 calc R U . . .
H7AB_2 H 0.242186 0.161405 0.731450 0.025 Uiso 1 1 calc R U . . .
C8_2 C 0.31659(8) 0.13743(8) 0.63282(8) 0.0181(3) Uani 1 1 d . . . . .
C9_2 C 0.17734(9) 0.28951(10) 0.59213(9) 0.0258(3) Uani 1 1 d . . . . .
H9A_2 H 0.185180 0.347956 0.579199 0.039 Uiso 1 1 calc R U . . .
H9B_2 H 0.120800 0.280606 0.609904 0.039 Uiso 1 1 calc R U . . .
H9C_2 H 0.187950 0.255821 0.545151 0.039 Uiso 1 1 calc R U . . .
C10_2 C 0.21586(8) 0.31397(9) 0.73141(8) 0.0202(3) Uani 1 1 d . . . . .
H10A_2 H 0.220586 0.373116 0.720058 0.030 Uiso 1 1 calc R U . . .
H10B_2 H 0.254022 0.299142 0.773819 0.030 Uiso 1 1 calc R U . . .
H10C_2 H 0.159609 0.301359 0.747933 0.030 Uiso 1 1 calc R U . . .
C11_2 C 0.29801(9) 0.10427(9) 0.54929(9) 0.0258(3) Uani 1 1 d . . . . .
H11A_2 H 0.262322 0.055744 0.553227 0.039 Uiso 1 1 calc R U . . .
H11B_2 H 0.349464 0.088798 0.523262 0.039 Uiso 1 1 calc R U . . .
H11C_2 H 0.270432 0.147214 0.518341 0.039 Uiso 1 1 calc R U . . .
C12_2 C 0.35609(9) 0.06827(9) 0.68110(10) 0.0266(3) Uani 1 1 d . . . . .
H12A_2 H 0.316527 0.023315 0.688241 0.040 Uiso 1 1 calc R U . . .
H12B_2 H 0.372544 0.089742 0.732833 0.040 Uiso 1 1 calc R U . . .
H12C_2 H 0.404504 0.047421 0.653165 0.040 Uiso 1 1 calc R U . . .
N13_2 N 0.32622(6) 0.27999(6) 0.63265(6) 0.0126(2) Uani 1 1 d . . . . .
C1_3 C 0.35670(8) 0.36275(8) 0.61401(7) 0.0137(3) Uani 1 1 d . . . . .
C2_3 C 0.35536(8) 0.38770(8) 0.53416(8) 0.0161(3) Uani 1 1 d . . . . .
C3_3 C 0.38542(8) 0.46606(9) 0.51626(8) 0.0197(3) Uani 1 1 d . . . . .
H3_3 H 0.385250 0.484329 0.462950 0.024 Uiso 1 1 calc R U . . .
C4_3 C 0.41551(9) 0.51783(8) 0.57448(9) 0.0210(3) Uani 1 1 d . . . . .
H4_3 H 0.435049 0.571321 0.561179 0.025 Uiso 1 1 calc R U . . .
C5_3 C 0.41701(8) 0.49132(8) 0.65212(8) 0.0186(3) Uani 1 1 d . . . . .
H5_3 H 0.437888 0.527249 0.691651 0.022 Uiso 1 1 calc R U . . .
C6_3 C 0.38872(8) 0.41327(8) 0.67401(8) 0.0144(3) Uani 1 1 d . . . . .
C7_3 C 0.32623(9) 0.33352(9) 0.46622(8) 0.0203(3) Uani 1 1 d . . . . .
H7_3 H 0.302529 0.281843 0.489107 0.024 Uiso 1 1 calc R U . . .
C8_3 C 0.25894(10) 0.37625(11) 0.41727(9) 0.0296(3) Uani 1 1 d . . . . .
H8A_3 H 0.235760 0.336811 0.379474 0.044 Uiso 1 1 calc R U . . .
H8B_3 H 0.282687 0.423082 0.388612 0.044 Uiso 1 1 calc R U . . .
H8C_3 H 0.215539 0.396076 0.452549 0.044 Uiso 1 1 calc R U . . .
C9_3 C 0.39813(10) 0.30918(10) 0.41242(9) 0.0282(3) Uani 1 1 d . . . . .
H9A_3 H 0.378206 0.272902 0.370254 0.042 Uiso 1 1 calc R U . . .
H9B_3 H 0.439812 0.280128 0.443523 0.042 Uiso 1 1 calc R U . . .
H9C_3 H 0.422242 0.358985 0.389140 0.042 Uiso 1 1 calc R U . . .
C10_3 C 0.40016(8) 0.38760(8) 0.75979(8) 0.0180(3) Uani 1 1 d . . . . .
H10_3 H 0.378781 0.330125 0.766288 0.022 Uiso 1 1 calc R U . . .
C11_3 C 0.35391(10) 0.44439(10) 0.81731(9) 0.0263(3) Uani 1 1 d . . . . .
H11A_3 H 0.360001 0.423382 0.871266 0.039 Uiso 1 1 calc R U . . .
H11B_3 H 0.295613 0.445671 0.803171 0.039 Uiso 1 1 calc R U . . .
H11C_3 H 0.376623 0.500318 0.814161 0.039 Uiso 1 1 calc R U . . .
C12_3 C 0.49176(9) 0.38806(10) 0.78155(9) 0.0255(3) Uani 1 1 d . . . . .
H12A_3 H 0.498622 0.367858 0.835705 0.038 Uiso 1 1 calc R U . . .
H12B_3 H 0.513122 0.444478 0.777682 0.038 Uiso 1 1 calc R U . . .
H12C_3 H 0.521924 0.352134 0.745137 0.038 Uiso 1 1 calc R U . . .

loop_
_atom_site_aniso_label
_atom_site_aniso_U_11
_atom_site_aniso_U_22
_atom_site_aniso_U_33
_atom_site_aniso_U_23
_atom_site_aniso_U_13
_atom_site_aniso_U_12
V1_1 0.01257(13) 0.01335(13) 0.01836(14) 0.00151(8) 0.00120(8) 0.00040(8)
Cl2_1 0.02464(18) 0.02210(17) 0.0347(2) -0.00867(14) 0.00933(14) -0.00090(13)
Cl3_1 0.02122(17) 0.01778(16) 0.02617(18) 0.00398(12) 0.00444(13) -0.00260(12)
Cl4_1 0.02689(19) 0.02356(18) 0.02620(19) 0.00968(13) -0.00797(14) -0.00308(13)
C5_2 0.0150(6) 0.0149(6) 0.0115(6) 0.0001(5) -0.0019(5) -0.0017(5)
C6_2 0.0108(6) 0.0196(6) 0.0199(6) -0.0004(5) 0.0015(5) -0.0022(5)
C7_2 0.0177(7) 0.0176(7) 0.0261(7) -0.0018(5) 0.0042(6) -0.0051(5)
C8_2 0.0165(6) 0.0136(6) 0.0241(7) -0.0016(5) 0.0029(5) -0.0038(5)
C9_2 0.0133(7) 0.0374(9) 0.0266(7) 0.0015(6) -0.0033(6) 0.0005(6)
C10_2 0.0160(7) 0.0211(6) 0.0234(7) -0.0022(5) 0.0049(5) -0.0009(5)
C11_2 0.0219(7) 0.0246(7) 0.0308(8) -0.0107(6) 0.0021(6) -0.0058(6)
C12_2 0.0272(8) 0.0145(6) 0.0381(9) 0.0066(6) 0.0055(6) -0.0027(5)
N13_2 0.0112(5) 0.0136(5) 0.0131(5) 0.0002(4) -0.0003(4) -0.0009(4)
C1_3 0.0127(6) 0.0122(6) 0.0163(6) 0.0013(5) 0.0010(5) 0.0014(5)
C2_3 0.0143(6) 0.0175(6) 0.0164(6) 0.0002(5) 0.0016(5) 0.0045(5)
C3_3 0.0208(7) 0.0192(6) 0.0191(7) 0.0059(5) 0.0044(5) 0.0063(5)
C4_3 0.0211(7) 0.0127(6) 0.0293(7) 0.0039(5) 0.0062(6) 0.0022(5)
C5_3 0.0187(6) 0.0135(6) 0.0235(7) -0.0024(5) 0.0017(5) 0.0007(5)
C6_3 0.0122(6) 0.0139(6) 0.0171(6) -0.0003(5) 0.0017(5) 0.0023(5)
C7_3 0.0220(7) 0.0246(7) 0.0142(6) 0.0000(5) -0.0018(5) 0.0017(6)
C8_3 0.0282(8) 0.0409(9) 0.0198(7) 0.0017(7) -0.0053(6) 0.0057(7)
C9_3 0.0314(8) 0.0340(8) 0.0191(7) -0.0064(6) 0.0013(6) 0.0068(7)
C10_3 0.0205(7) 0.0171(6) 0.0162(6) -0.0011(5) -0.0027(5) -0.0011(5)
C11_3 0.0315(8) 0.0285(8) 0.0189(7) -0.0061(6) 0.0014(6) -0.0004(6)
C12_3 0.0233(7) 0.0278(8) 0.0252(7) -0.0027(6) -0.0094(6) -0.0004(6)

loop_
_atom_type_symbol
_atom_type_description
_atom_type_scat_dispersion_real
_atom_type_scat_dispersion_imag
_atom_type_scat_source
C C 0.0181 0.0091 'International Tables Vol C Tables 4.2.6.8 and 6.1.1.4'
H H 0.0000 0.0000 'International Tables Vol C Tables 4.2.6.8 and 6.1.1.4'
N N 0.0311 0.0180 'International Tables Vol C Tables 4.2.6.8 and 6.1.1.4'
Cl Cl 0.3639 0.7018 'International Tables Vol C Tables 4.2.6.8 and 6.1.1.4'
V V 0.0687 2.1097 'International Tables Vol C Tables 4.2.6.8 and 6.1.1.4'

loop_
_geom_angle_atom_site_label_1
_geom_angle_atom_site_label_2
_geom_angle_atom_site_label_3
_geom_angle
_geom_angle_site_symmetry_1
_geom_angle_site_symmetry_3
_geom_angle_publ_flag
C5_2 V1_1 Cl2_1 105.74(4) . . ?
C5_2 V1_1 Cl3_1 117.70(4) . . ?
Cl2_1 V1_1 Cl3_1 111.432(16) . . ?
C5_2 V1_1 Cl4_1 98.84(4) . . ?
Cl2_1 V1_1 Cl4_1 114.253(17) . . ?
Cl3_1 V1_1 Cl4_1 108.485(16) . . ?
N13_2 C5_2 C8_2 109.37(11) . . ?
N13_2 C5_2 V1_1 127.64(9) . . ?
C8_2 C5_2 V1_1 122.75(9) . . ?
C10_2 C6_2 C9_2 108.71(12) . . ?
C10_2 C6_2 C7_2 111.97(11) . . ?
C9_2 C6_2 C7_2 114.08(12) . . ?
C10_2 C6_2 N13_2 110.67(10) . . ?
C9_2 C6_2 N13_2 111.04(11) . . ?
C7_2 C6_2 N13_2 100.18(10) . . ?
C6_2 C7_2 C8_2 107.42(10) . . ?
C6_2 C7_2 H7A_2 110.2 . . ?
C8_2 C7_2 H7A_2 110.2 . . ?
C6_2 C7_2 H7AB_2 110.2 . . ?
C8_2 C7_2 H7AB_2 110.2 . . ?
H7A_2 C7_2 H7AB_2 108.5 . . ?
C12_2 C8_2 C5_2 114.04(11) . . ?
C12_2 C8_2 C7_2 111.52(12) . . ?
C5_2 C8_2 C7_2 103.02(10) . . ?
C12_2 C8_2 C11_2 108.54(12) . . ?
C5_2 C8_2 C11_2 107.35(11) . . ?
C7_2 C8_2 C11_2 112.30(12) . . ?
C6_2 C9_2 H9A_2 109.5 . . ?
C6_2 C9_2 H9B_2 109.5 . . ?
H9A_2 C9_2 H9B_2 109.5 . . ?
C6_2 C9_2 H9C_2 109.5 . . ?
H9A_2 C9_2 H9C_2 109.5 . . ?
H9B_2 C9_2 H9C_2 109.5 . . ?
C6_2 C10_2 H10A_2 109.5 . . ?
C6_2 C10_2 H10B_2 109.5 . . ?
H10A_2 C10_2 H10B_2 109.5 . . ?
C6_2 C10_2 H10C_2 109.5 . . ?
H10A_2 C10_2 H10C_2 109.5 . . ?
H10B_2 C10_2 H10C_2 109.5 . . ?
C8_2 C11_2 H11A_2 109.5 . . ?
C8_2 C11_2 H11B_2 109.5 . . ?
H11A_2 C11_2 H11B_2 109.5 . . ?
C8_2 C11_2 H11C_2 109.5 . . ?
H11A_2 C11_2 H11C_2 109.5 . . ?
H11B_2 C11_2 H11C_2 109.5 . . ?
C8_2 C12_2 H12A_2 109.5 . . ?
C8_2 C12_2 H12B_2 109.5 . . ?
H12A_2 C12_2 H12B_2 109.5 . . ?
C8_2 C12_2 H12C_2 109.5 . . ?
H12A_2 C12_2 H12C_2 109.5 . . ?
H12B_2 C12_2 H12C_2 109.5 . . ?
C5_2 N13_2 C1_3 122.48(11) . . ?
C5_2 N13_2 C6_2 115.52(10) . . ?
C1_3 N13_2 C6_2 121.78(10) . . ?
C6_3 C1_3 C2_3 122.13(12) . . ?
C6_3 C1_3 N13_2 120.22(11) . . ?
C2_3 C1_3 N13_2 117.61(11) . . ?
C3_3 C2_3 C1_3 117.62(12) . . ?
C3_3 C2_3 C7_3 118.03(12) . . ?
C1_3 C2_3 C7_3 124.31(12) . . ?
C4_3 C3_3 C2_3 121.42(13) . . ?
C4_3 C3_3 H3_3 119.3 . . ?
C2_3 C3_3 H3_3 119.3 . . ?
C5_3 C4_3 C3_3 119.68(13) . . ?
C5_3 C4_3 H4_3 120.2 . . ?
C3_3 C4_3 H4_3 120.2 . . ?
C4_3 C5_3 C6_3 121.85(13) . . ?
C4_3 C5_3 H5_3 119.1 . . ?
C6_3 C5_3 H5_3 119.1 . . ?
C5_3 C6_3 C1_3 117.27(12) . . ?
C5_3 C6_3 C10_3 117.40(12) . . ?
C1_3 C6_3 C10_3 125.20(11) . . ?
C2_3 C7_3 C9_3 110.99(12) . . ?
C2_3 C7_3 C8_3 111.71(12) . . ?
C9_3 C7_3 C8_3 109.85(12) . . ?
C2_3 C7_3 H7_3 108.1 . . ?
C9_3 C7_3 H7_3 108.1 . . ?
C8_3 C7_3 H7_3 108.0 . . ?
C7_3 C8_3 H8A_3 109.5 . . ?
C7_3 C8_3 H8B_3 109.5 . . ?
H8A_3 C8_3 H8B_3 109.5 . . ?
C7_3 C8_3 H8C_3 109.5 . . ?
H8A_3 C8_3 H8C_3 109.5 . . ?
H8B_3 C8_3 H8C_3 109.5 . . ?
C7_3 C9_3 H9A_3 109.5 . . ?
C7_3 C9_3 H9B_3 109.5 . . ?
H9A_3 C9_3 H9B_3 109.5 . . ?
C7_3 C9_3 H9C_3 109.5 . . ?
H9A_3 C9_3 H9C_3 109.5 . . ?
H9B_3 C9_3 H9C_3 109.5 . . ?
C6_3 C10_3 C11_3 112.40(11) . . ?
C6_3 C10_3 C12_3 110.26(12) . . ?
C11_3 C10_3 C12_3 108.75(12) . . ?
C6_3 C10_3 H10_3 108.4 . . ?
C11_3 C10_3 H10_3 108.4 . . ?
C12_3 C10_3 H10_3 108.4 . . ?
C10_3 C11_3 H11A_3 109.5 . . ?
C10_3 C11_3 H11B_3 109.5 . . ?
H11A_3 C11_3 H11B_3 109.5 . . ?
C10_3 C11_3 H11C_3 109.5 . . ?
H11A_3 C11_3 H11C_3 109.5 . . ?
H11B_3 C11_3 H11C_3 109.5 . . ?
C10_3 C12_3 H12A_3 109.5 . . ?
C10_3 C12_3 H12B_3 109.5 . . ?
H12A_3 C12_3 H12B_3 109.5 . . ?
C10_3 C12_3 H12C_3 109.5 . . ?
H12A_3 C12_3 H12C_3 109.5 . . ?
H12B_3 C12_3 H12C_3 109.5 . . ?

loop_
_geom_bond_atom_site_label_1
_geom_bond_atom_site_label_2
_geom_bond_distance
_geom_bond_site_symmetry_2
_geom_bond_publ_flag
V1_1 C5_2 2.1183(13) . ?
V1_1 Cl2_1 2.2040(4) . ?
V1_1 Cl3_1 2.2124(4) . ?
V1_1 Cl4_1 2.2197(4) . ?
C5_2 N13_2 1.3019(17) . ?
C5_2 C8_2 1.5295(17) . ?
C6_2 C10_2 1.5189(19) . ?
C6_2 C9_2 1.5236(19) . ?
C6_2 C7_2 1.5322(18) . ?
C6_2 N13_2 1.5411(16) . ?
C7_2 C8_2 1.5413(19) . ?
C7_2 H7A_2 0.9900 . ?
C7_2 H7AB_2 0.9900 . ?
C8_2 C12_2 1.529(2) . ?
C8_2 C11_2 1.543(2) . ?
C9_2 H9A_2 0.9800 . ?
C9_2 H9B_2 0.9800 . ?
C9_2 H9C_2 0.9800 . ?
C10_2 H10A_2 0.9800 . ?
C10_2 H10B_2 0.9800 . ?
C10_2 H10C_2 0.9800 . ?
C11_2 H11A_2 0.9800 . ?
C11_2 H11B_2 0.9800 . ?
C11_2 H11C_2 0.9800 . ?
C12_2 H12A_2 0.9800 . ?
C12_2 H12B_2 0.9800 . ?
C12_2 H12C_2 0.9800 . ?
N13_2 C1_3 1.4639(16) . ?
C1_3 C6_3 1.4050(18) . ?
C1_3 C2_3 1.4114(18) . ?
C2_3 C3_3 1.3938(19) . ?
C2_3 C7_3 1.5228(19) . ?
C3_3 C4_3 1.384(2) . ?
C3_3 H3_3 0.9500 . ?
C4_3 C5_3 1.383(2) . ?
C4_3 H4_3 0.9500 . ?
C5_3 C6_3 1.3957(18) . ?
C5_3 H5_3 0.9500 . ?
C6_3 C10_3 1.5224(18) . ?
C7_3 C9_3 1.536(2) . ?
C7_3 C8_3 1.539(2) . ?
C7_3 H7_3 1.0000 . ?
C8_3 H8A_3 0.9800 . ?
C8_3 H8B_3 0.9800 . ?
C8_3 H8C_3 0.9800 . ?
C9_3 H9A_3 0.9800 . ?
C9_3 H9B_3 0.9800 . ?
C9_3 H9C_3 0.9800 . ?
C10_3 C11_3 1.5371(19) . ?
C10_3 C12_3 1.5377(19) . ?
C10_3 H10_3 1.0000 . ?
C11_3 H11A_3 0.9800 . ?
C11_3 H11B_3 0.9800 . ?
C11_3 H11C_3 0.9800 . ?
C12_3 H12A_3 0.9800 . ?
C12_3 H12B_3 0.9800 . ?
C12_3 H12C_3 0.9800 . ?

loop_
_geom_torsion_atom_site_label_1
_geom_torsion_atom_site_label_2
_geom_torsion_atom_site_label_3
_geom_torsion_atom_site_label_4
_geom_torsion
_geom_torsion_site_symmetry_1
_geom_torsion_site_symmetry_2
_geom_torsion_site_symmetry_3
_geom_torsion_site_symmetry_4
_geom_torsion_publ_flag
C10_2 C6_2 C7_2 C8_2 -135.37(12) . . . . ?
C9_2 C6_2 C7_2 C8_2 100.63(13) . . . . ?
N13_2 C6_2 C7_2 C8_2 -18.03(13) . . . . ?
N13_2 C5_2 C8_2 C12_2 -137.57(12) . . . . ?
V1_1 C5_2 C8_2 C12_2 37.20(15) . . . . ?
N13_2 C5_2 C8_2 C7_2 -16.54(14) . . . . ?
V1_1 C5_2 C8_2 C7_2 158.23(9) . . . . ?
N13_2 C5_2 C8_2 C11_2 102.16(13) . . . . ?
V1_1 C5_2 C8_2 C11_2 -83.07(13) . . . . ?
C6_2 C7_2 C8_2 C12_2 144.16(12) . . . . ?
C6_2 C7_2 C8_2 C5_2 21.43(14) . . . . ?
C6_2 C7_2 C8_2 C11_2 -93.76(13) . . . . ?
C8_2 C5_2 N13_2 C1_3 -169.36(11) . . . . ?
V1_1 C5_2 N13_2 C1_3 16.19(17) . . . . ?
C8_2 C5_2 N13_2 C6_2 5.36(15) . . . . ?
V1_1 C5_2 N13_2 C6_2 -169.09(9) . . . . ?
C10_2 C6_2 N13_2 C5_2 126.52(12) . . . . ?
C9_2 C6_2 N13_2 C5_2 -112.66(13) . . . . ?
C7_2 C6_2 N13_2 C5_2 8.22(14) . . . . ?
C10_2 C6_2 N13_2 C1_3 -58.72(15) . . . . ?
C9_2 C6_2 N13_2 C1_3 62.10(15) . . . . ?
C7_2 C6_2 N13_2 C1_3 -177.02(11) . . . . ?
C5_2 N13_2 C1_3 C6_3 -97.07(15) . . . . ?
C6_2 N13_2 C1_3 C6_3 88.54(15) . . . . ?
C5_2 N13_2 C1_3 C2_3 80.60(15) . . . . ?
C6_2 N13_2 C1_3 C2_3 -93.80(14) . . . . ?
C6_3 C1_3 C2_3 C3_3 -1.52(19) . . . . ?
N13_2 C1_3 C2_3 C3_3 -179.14(11) . . . . ?
C6_3 C1_3 C2_3 C7_3 176.12(12) . . . . ?
N13_2 C1_3 C2_3 C7_3 -1.49(19) . . . . ?
C1_3 C2_3 C3_3 C4_3 -0.05(19) . . . . ?
C7_3 C2_3 C3_3 C4_3 -177.85(12) . . . . ?
C2_3 C3_3 C4_3 C5_3 0.9(2) . . . . ?
C3_3 C4_3 C5_3 C6_3 -0.1(2) . . . . ?
C4_3 C5_3 C6_3 C1_3 -1.35(19) . . . . ?
C4_3 C5_3 C6_3 C10_3 174.73(12) . . . . ?
C2_3 C1_3 C6_3 C5_3 2.20(19) . . . . ?
N13_2 C1_3 C6_3 C5_3 179.75(11) . . . . ?
C2_3 C1_3 C6_3 C10_3 -173.55(12) . . . . ?
N13_2 C1_3 C6_3 C10_3 4.01(19) . . . . ?
C3_3 C2_3 C7_3 C9_3 66.26(16) . . . . ?
C1_3 C2_3 C7_3 C9_3 -111.38(15) . . . . ?
C3_3 C2_3 C7_3 C8_3 -56.72(17) . . . . ?
C1_3 C2_3 C7_3 C8_3 125.64(14) . . . . ?
C5_3 C6_3 C10_3 C11_3 61.86(16) . . . . ?
C1_3 C6_3 C10_3 C11_3 -122.40(14) . . . . ?
C5_3 C6_3 C10_3 C12_3 -59.65(15) . . . . ?
C1_3 C6_3 C10_3 C12_3 116.09(14) . . . . ?
